data_4101851
loop_
_publ_author_name
'Benjamin J. Coe'
'Simon P. Foxon'
'Elizabeth C. Harper'
'Madeleine Helliwell'
'James Raftery'
'Catherine A. Swanson'
'Bruce S. Brunschwig'
'Koen Clays'
'Edith Franz'
'Javier Gar\'in'
'Jes\'us Orduna'
'Peter N. Horton'
'Michael B. Hursthouse'

_publ_section_title
;
 Evolution of Linear Absorption and Nonlinear Optical Properties in
 V-Shaped Ruthenium(II)-Based Chromophores
;
_journal_name_full 'Journal of the American Chemical Society'
_journal_page_first 1706
_journal_page_last 1723
_journal_paper_doi 10.1021/ja908667p
_journal_volume 132
_journal_year 2010
_chemical_formula_sum 'C32 H38 F24 N8 P4 Ru'
_chemical_formula_weight 1215.65
_chemical_name_systematic
;
 ?
;
_space_group_IT_number 14
_symmetry_cell_setting monoclinic
_symmetry_space_group_name_Hall '-P 2ybc'
_symmetry_space_group_name_H-M 'P 1 21/c 1'
_atom_sites_solution_hydrogens geom
_atom_sites_solution_primary direct
_atom_sites_solution_secondary difmap
_audit_creation_method SHELXL-97
_cell_angle_alpha 90.00
_cell_angle_beta 95.0(3)
_cell_angle_gamma 90.00
_cell_formula_units_Z 4
_cell_length_a 16.86(7)
_cell_length_b 18.60(3)
_cell_length_c 14.35(5)
_cell_measurement_reflns_used 2287
_cell_measurement_temperature 120(2)
_cell_measurement_theta_max 27.485
_cell_measurement_theta_min 2.910
_cell_volume 4483(3)
_computing_cell_refinement 'DENZO (Otwinowski & Minor, 1997) & COLLECT (Hooft, R.W.W., 1998)'
_computing_data_collection 'COLLECT (Hooft, R.W.W., 1998)'
_computing_data_reduction 'DENZO (Otwinowski & Minor, 1997) & COLLECT (Hooft, R.W.W., 1998)'
_computing_molecular_graphics 'ORTEP3 for Windows (Farrugia, 1997)'
_computing_structure_refinement 'SHELXL-97 (Sheldrick, 1997b)'
_computing_structure_solution 'SHELXS-97 (Sheldrick, 1997a)'
_diffrn_ambient_temperature 120(2)
_diffrn_detector_area_resol_mean 9.091
_diffrn_measured_fraction_theta_full 0.922
_diffrn_measured_fraction_theta_max 0.922
_diffrn_measurement_device_type 'Bruker-Nonius 95mm CCD camera on \k-goniostat'
_diffrn_measurement_method '\f & \w scans'
_diffrn_radiation_monochromator '10cm confocal mirrors'
_diffrn_radiation_source 'Bruker-Nonius FR591 rotating anode'
_diffrn_radiation_type MoK\a
_diffrn_radiation_wavelength 0.71073
_diffrn_reflns_av_R_equivalents 0.0807
_diffrn_reflns_av_sigmaI/netI 0.1459
_diffrn_reflns_limit_h_max 20
_diffrn_reflns_limit_h_min -21
_diffrn_reflns_limit_k_max 24
_diffrn_reflns_limit_k_min -24
_diffrn_reflns_limit_l_max 18
_diffrn_reflns_limit_l_min -18
_diffrn_reflns_number 29890
_diffrn_reflns_theta_full 27.48
_diffrn_reflns_theta_max 27.48
_diffrn_reflns_theta_min 2.92
_exptl_absorpt_coefficient_mu 0.630
_exptl_absorpt_correction_T_max 0.9752
_exptl_absorpt_correction_T_min 0.8950
_exptl_absorpt_correction_type multi-scan
_exptl_absorpt_process_details 'SADABS V2.10 (Sheldrick, G.M., 2003)'
_exptl_crystal_colour 'Dark Red'
_exptl_crystal_density_diffrn 1.801
_exptl_crystal_density_method 'not measured'
_exptl_crystal_description Slab
_exptl_crystal_F_000 2424
_exptl_crystal_size_max 0.18
_exptl_crystal_size_mid 0.15
_exptl_crystal_size_min 0.04
_refine_diff_density_max 1.991
_refine_diff_density_min -1.269
_refine_diff_density_rms 0.176
_refine_ls_extinction_method none
_refine_ls_goodness_of_fit_ref 1.029
_refine_ls_hydrogen_treatment constr
_refine_ls_matrix_type full
_refine_ls_number_parameters 819
_refine_ls_number_reflns 9482
_refine_ls_number_restraints 1326
_refine_ls_restrained_S_all 1.573
_refine_ls_R_factor_all 0.2326
_refine_ls_R_factor_gt 0.1418
_refine_ls_shift/su_max 0.016
_refine_ls_shift/su_mean 0.001
_refine_ls_structure_factor_coef Fsqd
_refine_ls_weighting_details 'calc w=1/[\s^2^(Fo^2^)+(0.1943P)^2^+42.9305P] where P=(Fo^2^+2Fc^2^)/3'
_refine_ls_weighting_scheme calc
_refine_ls_wR_factor_gt 0.3328
_refine_ls_wR_factor_ref 0.3951
_reflns_number_gt 4930
_reflns_number_total 9482
_reflns_threshold_expression >2sigma(I)
_cod_data_source_file ja908667p_si_002_2.cif
_cod_data_source_block 2
_cod_original_cell_volume 4484(26)
_cod_database_code 4101851

loop_
_symmetry_equiv_pos_as_xyz
'x, y, z'
'-x, y+1/2, -z+1/2'
'-x, -y, -z'
'x, -y-1/2, z-1/2'

loop_
_atom_site_label
_atom_site_type_symbol
_atom_site_fract_x
_atom_site_fract_y
_atom_site_fract_z
_atom_site_U_iso_or_equiv
_atom_site_adp_type
_atom_site_occupancy
_atom_site_symmetry_multiplicity
_atom_site_calc_flag
_atom_site_refinement_flags
_atom_site_disorder_assembly
_atom_site_disorder_group
N41 N 0.5159(10) 0.6135(9) 0.3696(11) 0.053(4) Uani 1 1 d . . .
H41A H 0.5364 0.6584 0.3794 0.080 Uiso 1 1 calc R . .
H41B H 0.5563 0.5814 0.3666 0.080 Uiso 1 1 calc R . .
H41C H 0.4866 0.6014 0.4177 0.080 Uiso 1 1 calc R . .
N42 N 0.5037(10) 0.7043(8) 0.1918(12) 0.053(4) Uani 1 1 d . . .
H42A H 0.5038 0.7026 0.1284 0.080 Uiso 1 1 calc R . .
H42B H 0.5547 0.7039 0.2184 0.080 Uiso 1 1 calc R . .
H42C H 0.4790 0.7452 0.2085 0.080 Uiso 1 1 calc R . .
N43 N 0.3587(11) 0.6827(9) 0.3055(12) 0.059(5) Uani 1 1 d . . .
H43A H 0.3117 0.6849 0.2693 0.088 Uiso 1 1 calc R . .
H43B H 0.3802 0.7275 0.3115 0.088 Uiso 1 1 calc R . .
H43C H 0.3502 0.6653 0.3630 0.088 Uiso 1 1 calc R . .
N44 N 0.5255(10) 0.5453(8) 0.1781(11) 0.051(4) Uani 1 1 d . . .
H44A H 0.5090 0.4987 0.1782 0.076 Uiso 1 1 calc R . .
H44B H 0.5736 0.5492 0.2117 0.076 Uiso 1 1 calc R . .
H44C H 0.5299 0.5597 0.1181 0.076 Uiso 1 1 calc R . .
Ru1 Ru 0.44059(9) 0.61166(8) 0.23963(11) 0.0424(6) Uani 1 1 d . . .
C1 C 0.3309(12) 0.6698(10) 0.0819(13) 0.046(4) Uani 1 1 d U . .
H1 H 0.3409 0.7149 0.1118 0.055 Uiso 1 1 calc R . .
C2 C 0.2802(13) 0.6666(10) 0.0046(14) 0.051(5) Uani 1 1 d U . .
H2 H 0.2546 0.7095 -0.0180 0.061 Uiso 1 1 calc R . .
C3 C 0.2634(11) 0.6020(9) -0.0440(14) 0.045(4) Uani 1 1 d U . .
C4 C 0.3043(11) 0.5423(9) -0.0063(13) 0.044(4) Uani 1 1 d U . .
H4 H 0.2966 0.4969 -0.0361 0.053 Uiso 1 1 calc R . .
C5 C 0.3549(11) 0.5476(10) 0.0720(12) 0.043(4) Uani 1 1 d U . .
H5 H 0.3821 0.5057 0.0951 0.052 Uiso 1 1 calc R . .
C6 C 0.2074(12) 0.5971(10) -0.1260(14) 0.046(5) Uani 1 1 d U . .
C7 C 0.1913(13) 0.6574(11) -0.1843(16) 0.058(5) Uani 1 1 d U . .
H7 H 0.2175 0.7017 -0.1703 0.070 Uiso 1 1 calc R . .
C8 C 0.1386(13) 0.6517(10) -0.2598(15) 0.054(5) Uani 1 1 d U . .
H8 H 0.1272 0.6932 -0.2971 0.065 Uiso 1 1 calc R . .
C9 C 0.1662(12) 0.5333(10) -0.1533(14) 0.049(5) Uani 1 1 d U . .
H9 H 0.1747 0.4916 -0.1155 0.059 Uiso 1 1 calc R . .
C10 C 0.1159(12) 0.5296(10) -0.2299(15) 0.053(5) Uani 1 1 d U . .
H10 H 0.0903 0.4853 -0.2465 0.063 Uiso 1 1 calc R . .
C11 C 0.0425(13) 0.5850(10) -0.3654(16) 0.056(5) Uani 1 1 d U . .
C12 C 0.0615(16) 0.6224(11) -0.4438(16) 0.064(6) Uani 1 1 d U . .
H12 H 0.1102 0.6477 -0.4461 0.077 Uiso 1 1 calc R . .
C13 C 0.004(2) 0.6199(14) -0.5186(18) 0.086(8) Uani 1 1 d U . .
H13 H 0.0128 0.6456 -0.5739 0.103 Uiso 1 1 calc R . .
C14 C -0.0674(19) 0.5808(16) -0.516(2) 0.086(8) Uani 1 1 d U . .
H14 H -0.1060 0.5818 -0.5683 0.103 Uiso 1 1 calc R . .
C15 C -0.0815(16) 0.5417(13) -0.4395(17) 0.072(7) Uani 1 1 d U . .
H15 H -0.1278 0.5126 -0.4395 0.086 Uiso 1 1 calc R . .
C16 C -0.0270(14) 0.5448(11) -0.3611(16) 0.060(5) Uani 1 1 d U . .
H16 H -0.0370 0.5201 -0.3054 0.072 Uiso 1 1 calc R . .
N1 N 0.3683(9) 0.6101(7) 0.1185(10) 0.039(3) Uani 1 1 d U . .
N2 N 0.1008(10) 0.5891(9) -0.2852(12) 0.052(4) Uani 1 1 d U . .
C21 C 0.2992(12) 0.5194(9) 0.2741(13) 0.048(5) Uani 1 1 d U . .
H21 H 0.2709 0.5579 0.2430 0.057 Uiso 1 1 calc R . .
C22 C 0.2556(12) 0.4627(10) 0.3051(15) 0.052(5) Uani 1 1 d U . .
H22 H 0.1993 0.4615 0.2935 0.063 Uiso 1 1 calc R . .
C23 C 0.2967(11) 0.4069(10) 0.3541(13) 0.044(4) Uani 1 1 d U . .
C24 C 0.3825(12) 0.4108(10) 0.3647(14) 0.048(5) Uani 1 1 d U . .
H24 H 0.4127 0.3729 0.3950 0.058 Uiso 1 1 calc R . .
C25 C 0.4208(11) 0.4700(10) 0.3305(14) 0.047(5) Uani 1 1 d U . .
H25 H 0.4772 0.4724 0.3395 0.056 Uiso 1 1 calc R . .
C26 C 0.2504(12) 0.3484(9) 0.3966(14) 0.047(5) Uani 1 1 d U . .
C27 C 0.1780(11) 0.3219(10) 0.3560(14) 0.048(5) Uani 1 1 d U . .
H27 H 0.1545 0.3421 0.2993 0.058 Uiso 1 1 calc R . .
C28 C 0.1410(12) 0.2671(10) 0.3978(13) 0.046(4) Uani 1 1 d U . .
H28 H 0.0922 0.2486 0.3693 0.055 Uiso 1 1 calc R . .
C29 C 0.2829(12) 0.3178(10) 0.4781(14) 0.053(5) Uani 1 1 d U . .
H29 H 0.3328 0.3340 0.5065 0.063 Uiso 1 1 calc R . .
C30 C 0.2429(12) 0.2638(10) 0.5182(13) 0.046(5) Uani 1 1 d U . .
H30 H 0.2648 0.2431 0.5753 0.056 Uiso 1 1 calc R . .
C31 C 0.1338(11) 0.1782(9) 0.5202(13) 0.045(4) Uani 1 1 d U . .
C32 C 0.0539(14) 0.1830(11) 0.5333(16) 0.062(6) Uani 1 1 d U . .
H32 H 0.0253 0.2259 0.5176 0.075 Uiso 1 1 calc R . .
C33 C 0.0145(15) 0.1226(13) 0.5707(19) 0.078(7) Uani 1 1 d U . .
H33 H -0.0406 0.1242 0.5801 0.094 Uiso 1 1 calc R . .
C34 C 0.0593(14) 0.0621(11) 0.5926(16) 0.063(6) Uani 1 1 d U . .
H34 H 0.0344 0.0209 0.6159 0.076 Uiso 1 1 calc R . .
C35 C 0.1414(14) 0.0602(12) 0.5812(15) 0.063(6) Uani 1 1 d U . .
H35 H 0.1711 0.0180 0.5979 0.076 Uiso 1 1 calc R . .
C36 C 0.1795(14) 0.1192(11) 0.5459(16) 0.061(6) Uani 1 1 d U . .
H36 H 0.2351 0.1187 0.5397 0.073 Uiso 1 1 calc R . .
N21 N 0.3811(10) 0.5237(8) 0.2854(11) 0.046(4) Uani 1 1 d U . .
N22 N 0.1725(9) 0.2390(8) 0.4780(11) 0.044(4) Uani 1 1 d U . .
F1 F 0.2111(6) 0.2922(5) -0.2911(7) 0.073(4) Uani 1 1 d DU . .
F2 F 0.1809(5) 0.3698(5) -0.1791(7) 0.059(3) Uani 1 1 d DU . .
F3 F 0.2974(6) 0.3083(5) -0.1668(7) 0.072(3) Uani 1 1 d DU . .
F4 F 0.3269(5) 0.3516(5) -0.3053(7) 0.064(3) Uani 1 1 d DU . .
F5 F 0.2103(6) 0.4123(5) -0.3179(7) 0.071(3) Uani 1 1 d DU . .
F6 F 0.2969(5) 0.4281(5) -0.1928(7) 0.061(3) Uani 1 1 d DU . .
P1 P 0.2535(3) 0.3603(3) -0.2423(4) 0.0512(13) Uani 1 1 d DU . .
F11 F 0.0139(12) 0.6093(11) 0.204(2) 0.104(6) Uani 0.79(4) 1 d PDU A 1
F12 F 0.0677(14) 0.6991(10) 0.2893(14) 0.088(6) Uani 0.79(4) 1 d PDU A 1
F13 F 0.1239(12) 0.5885(9) 0.2838(15) 0.083(6) Uani 0.79(4) 1 d PDU A 1
F14 F 0.1297(15) 0.5980(11) 0.1334(17) 0.092(6) Uani 0.79(4) 1 d PDU A 1
F15 F 0.0700(15) 0.7065(11) 0.1344(15) 0.089(6) Uani 0.79(4) 1 d PDU A 1
F16 F 0.1820(11) 0.6888(11) 0.2206(17) 0.074(5) Uani 0.79(4) 1 d PDU A 1
P11 P 0.0967(8) 0.6484(6) 0.2109(10) 0.070(3) Uani 0.79(4) 1 d PDU A 1
F111 F 0.000(3) 0.610(3) 0.157(5) 0.071(11) Uani 0.21(4) 1 d PDU A 2
F112 F 0.035(4) 0.680(3) 0.280(4) 0.079(10) Uani 0.21(4) 1 d PDU A 2
F113 F 0.087(4) 0.572(3) 0.245(5) 0.093(9) Uani 0.21(4) 1 d PDU A 2
F114 F 0.121(5) 0.617(4) 0.108(4) 0.082(10) Uani 0.21(4) 1 d PDU A 2
F115 F 0.069(5) 0.722(3) 0.146(5) 0.085(12) Uani 0.21(4) 1 d PDU A 2
F116 F 0.161(4) 0.685(4) 0.234(6) 0.077(10) Uani 0.21(4) 1 d PDU A 2
P111 P 0.080(3) 0.647(2) 0.196(3) 0.080(5) Uani 0.21(4) 1 d PDU A 2
F21 F 0.3792(13) 0.3622(13) 0.0304(18) 0.066(6) Uani 0.54(2) 1 d PDU B 1
F22 F 0.4521(17) 0.3940(11) 0.1593(15) 0.066(6) Uani 0.54(2) 1 d PDU B 1
F23 F 0.4053(19) 0.2796(16) 0.128(3) 0.078(8) Uani 0.54(2) 1 d PDU B 1
F24 F 0.4679(19) 0.2756(12) 0.0029(16) 0.081(6) Uani 0.54(2) 1 d PDU B 1
F25 F 0.514(2) 0.3888(16) 0.030(2) 0.084(8) Uani 0.54(2) 1 d PDU B 1
F26 F 0.5424(13) 0.3086(14) 0.131(2) 0.076(6) Uani 0.54(2) 1 d PDU B 1
P21 P 0.4594(11) 0.3355(10) 0.0814(13) 0.052(3) Uani 0.54(2) 1 d PDU B 1
F121 F 0.4056(19) 0.3830(14) 0.139(2) 0.074(7) Uani 0.46(2) 1 d PDU B 2
F122 F 0.5279(18) 0.3342(17) 0.1726(19) 0.077(7) Uani 0.46(2) 1 d PDU B 2
F123 F 0.4214(19) 0.2717(16) 0.131(3) 0.058(7) Uani 0.46(2) 1 d PDU B 2
F124 F 0.4000(17) 0.3378(18) -0.0043(18) 0.071(7) Uani 0.46(2) 1 d PDU B 2
F125 F 0.506(2) 0.4021(16) 0.040(3) 0.070(8) Uani 0.46(2) 1 d PDU B 2
F126 F 0.5223(19) 0.2890(15) 0.030(2) 0.077(7) Uani 0.46(2) 1 d PDU B 2
P121 P 0.4633(13) 0.3368(12) 0.0849(15) 0.055(4) Uani 0.46(2) 1 d PDU B 2
F31 F 0.348(2) 0.6536(13) -0.3330(16) 0.099(7) Uani 0.561(15) 1 d PDU C 1
F32 F 0.2554(11) 0.5760(14) -0.3930(18) 0.081(6) Uani 0.561(15) 1 d PDU C 1
F33 F 0.3830(12) 0.5469(14) -0.3460(17) 0.072(6) Uani 0.561(15) 1 d PDU C 1
F34 F 0.4276(12) 0.6294(16) -0.438(2) 0.097(7) Uani 0.561(15) 1 d PDU C 1
F35 F 0.331(2) 0.5555(15) -0.5088(17) 0.120(7) Uani 0.561(15) 1 d PDU C 1
F36 F 0.3001(14) 0.6557(12) -0.4932(16) 0.072(6) Uani 0.561(15) 1 d PDU C 1
P31 P 0.3408(10) 0.6004(10) -0.4176(12) 0.070(3) Uani 0.561(15) 1 d PDU C 1
F131 F 0.286(2) 0.6359(19) -0.358(2) 0.098(7) Uani 0.439(15) 1 d PDU C 2
F132 F 0.2729(18) 0.5479(17) -0.465(2) 0.095(7) Uani 0.439(15) 1 d PDU C 2
F133 F 0.354(2) 0.5517(19) -0.332(2) 0.098(9) Uani 0.439(15) 1 d PDU C 2
F134 F 0.4139(19) 0.6495(16) -0.380(2) 0.088(7) Uani 0.439(15) 1 d PDU C 2
F135 F 0.4014(18) 0.5646(16) -0.489(2) 0.085(7) Uani 0.439(15) 1 d PDU C 2
F136 F 0.337(2) 0.6469(18) -0.513(2) 0.100(9) Uani 0.439(15) 1 d PDU C 2
P131 P 0.3429(13) 0.5978(12) -0.4219(15) 0.074(4) Uani 0.439(15) 1 d PDU C 2

loop_
_atom_site_aniso_label
_atom_site_aniso_U_11
_atom_site_aniso_U_22
_atom_site_aniso_U_33
_atom_site_aniso_U_23
_atom_site_aniso_U_13
_atom_site_aniso_U_12
N41 0.057(12) 0.058(10) 0.045(9) 0.000(8) 0.002(8) -0.014(8)
N42 0.042(10) 0.049(9) 0.068(11) 0.001(8) -0.004(8) -0.001(8)
N43 0.065(13) 0.040(9) 0.070(11) -0.006(8) 0.007(9) -0.006(8)
N44 0.043(10) 0.044(9) 0.066(10) -0.008(8) 0.009(8) 0.003(7)
Ru1 0.0399(10) 0.0343(8) 0.0523(10) -0.0020(7) 0.0000(7) -0.0029(7)
C1 0.052(13) 0.038(10) 0.046(11) 0.001(8) -0.003(9) -0.007(8)
C2 0.054(13) 0.032(9) 0.066(13) 0.006(9) 0.007(10) -0.004(8)
C3 0.034(10) 0.034(9) 0.069(12) -0.001(8) 0.010(9) 0.002(7)
C4 0.039(11) 0.026(8) 0.067(12) 0.002(8) 0.004(9) -0.007(7)
C5 0.034(11) 0.046(10) 0.046(10) 0.004(8) -0.014(8) 0.000(8)
C6 0.039(11) 0.038(10) 0.062(12) -0.008(8) 0.003(9) 0.005(8)
C7 0.053(13) 0.039(10) 0.081(14) 0.005(10) -0.006(11) -0.009(9)
C8 0.055(14) 0.041(10) 0.067(13) 0.001(9) 0.005(10) -0.011(9)
C9 0.048(13) 0.033(9) 0.065(12) -0.003(8) -0.003(10) -0.004(8)
C10 0.044(12) 0.045(11) 0.069(13) -0.002(9) 0.007(10) -0.007(9)
C11 0.055(13) 0.037(10) 0.073(13) -0.009(10) -0.008(11) 0.019(9)
C12 0.087(17) 0.042(11) 0.065(14) -0.013(10) 0.009(12) 0.011(11)
C13 0.13(2) 0.064(15) 0.063(15) -0.010(12) -0.009(16) 0.033(16)
C14 0.09(2) 0.077(17) 0.086(18) -0.034(15) -0.028(15) 0.031(15)
C15 0.081(17) 0.059(14) 0.071(15) -0.029(12) -0.021(13) 0.027(12)
C16 0.058(14) 0.046(11) 0.074(14) -0.010(10) -0.003(11) 0.002(10)
N1 0.045(9) 0.033(7) 0.038(8) -0.006(6) -0.003(6) -0.006(7)
N2 0.049(10) 0.043(9) 0.065(10) 0.001(8) 0.003(8) 0.005(7)
C21 0.057(13) 0.025(8) 0.059(11) 0.006(8) -0.004(10) 0.002(8)
C22 0.033(11) 0.047(11) 0.076(13) 0.008(10) 0.003(9) 0.007(8)
C23 0.039(11) 0.038(9) 0.056(11) -0.006(8) 0.004(9) 0.002(8)
C24 0.045(12) 0.039(9) 0.061(12) -0.006(9) 0.010(9) -0.004(8)
C25 0.030(10) 0.043(10) 0.068(12) -0.002(9) 0.005(9) -0.003(8)
C26 0.050(12) 0.032(9) 0.061(12) 0.003(8) 0.006(9) 0.003(8)
C27 0.036(11) 0.046(10) 0.061(12) 0.004(9) -0.001(9) 0.001(8)
C28 0.040(11) 0.038(10) 0.059(12) -0.001(9) -0.002(9) 0.008(8)
C29 0.039(12) 0.050(11) 0.068(13) -0.010(10) -0.008(10) -0.017(9)
C30 0.049(12) 0.042(10) 0.046(10) 0.000(8) -0.010(9) 0.004(9)
C31 0.042(11) 0.037(9) 0.057(11) 0.003(8) 0.017(9) -0.002(8)
C32 0.060(14) 0.045(11) 0.084(15) 0.016(10) 0.014(12) -0.004(10)
C33 0.054(15) 0.070(15) 0.113(19) 0.029(14) 0.018(13) -0.003(12)
C34 0.057(15) 0.047(11) 0.087(15) 0.017(11) 0.018(12) -0.005(10)
C35 0.064(15) 0.052(12) 0.075(14) 0.014(11) 0.009(12) 0.015(11)
C36 0.061(14) 0.049(11) 0.074(14) 0.017(10) 0.012(11) 0.011(10)
N21 0.040(10) 0.042(8) 0.054(9) 0.003(7) 0.000(7) 0.000(7)
N22 0.043(10) 0.033(7) 0.055(9) -0.001(7) 0.005(7) 0.002(7)
F1 0.075(9) 0.067(8) 0.078(8) -0.019(6) 0.016(7) -0.023(7)
F2 0.045(7) 0.047(6) 0.088(8) -0.006(6) 0.014(6) -0.004(5)
F3 0.075(9) 0.060(7) 0.081(8) 0.008(6) 0.007(7) 0.009(6)
F4 0.045(7) 0.061(7) 0.087(8) -0.002(6) 0.007(6) 0.005(6)
F5 0.064(9) 0.071(8) 0.078(8) 0.015(7) -0.002(6) 0.002(6)
F6 0.044(7) 0.056(7) 0.083(8) -0.011(6) 0.001(6) 0.003(5)
P1 0.041(3) 0.046(3) 0.067(3) 0.000(2) 0.004(3) -0.002(2)
F11 0.072(12) 0.063(10) 0.172(16) 0.007(12) -0.011(12) -0.011(9)
F12 0.078(13) 0.051(10) 0.141(13) 0.008(9) 0.045(11) -0.010(9)
F13 0.062(12) 0.039(8) 0.142(15) 0.020(9) -0.014(11) 0.005(8)
F14 0.098(13) 0.045(11) 0.135(14) -0.013(10) 0.016(11) -0.002(9)
F15 0.088(11) 0.049(10) 0.125(12) -0.001(9) -0.020(10) -0.011(9)
F16 0.039(10) 0.048(8) 0.136(13) -0.003(9) 0.009(10) 0.003(8)
P11 0.047(6) 0.037(4) 0.126(7) 0.003(4) 0.010(5) 0.001(4)
F111 0.04(2) 0.040(18) 0.13(2) 0.03(2) -0.02(2) -0.001(17)
F112 0.062(19) 0.038(17) 0.138(18) 0.005(17) 0.018(18) -0.007(17)
F113 0.071(17) 0.056(15) 0.148(17) 0.003(16) -0.007(16) 0.001(15)
F114 0.078(18) 0.035(18) 0.136(19) -0.007(17) 0.017(18) -0.001(17)
F115 0.08(2) 0.04(2) 0.13(2) 0.01(2) -0.01(2) 0.015(19)
F116 0.057(19) 0.042(16) 0.132(18) 0.002(17) 0.015(18) 0.003(17)
P111 0.062(10) 0.043(8) 0.134(10) 0.005(9) 0.007(9) 0.003(8)
F21 0.076(13) 0.047(11) 0.072(12) 0.015(10) -0.005(11) 0.000(10)
F22 0.076(13) 0.050(10) 0.072(11) -0.011(9) 0.002(11) -0.026(10)
F23 0.086(15) 0.060(13) 0.088(13) 0.017(12) 0.004(13) -0.015(13)
F24 0.105(14) 0.061(11) 0.078(12) -0.021(10) 0.006(12) 0.003(12)
F25 0.081(14) 0.078(14) 0.095(14) 0.025(13) 0.018(12) -0.004(13)
F26 0.073(12) 0.057(12) 0.097(14) 0.017(11) 0.004(12) 0.008(10)
P21 0.060(6) 0.038(5) 0.058(6) 0.000(5) 0.004(5) -0.001(5)
F121 0.093(15) 0.046(11) 0.083(13) 0.003(11) 0.009(13) 0.001(12)
F122 0.087(14) 0.063(13) 0.080(14) 0.002(12) -0.002(12) -0.023(12)
F123 0.056(14) 0.040(12) 0.078(13) 0.020(11) -0.004(12) 0.011(11)
F124 0.080(14) 0.066(13) 0.067(13) 0.008(11) 0.001(12) -0.002(12)
F125 0.072(14) 0.053(13) 0.088(14) 0.021(12) 0.017(13) -0.009(12)
F126 0.077(14) 0.063(12) 0.091(13) -0.001(11) 0.014(12) 0.014(12)
P121 0.063(7) 0.041(6) 0.062(6) 0.005(6) 0.005(6) 0.000(6)
F31 0.105(14) 0.084(12) 0.105(13) -0.003(11) -0.003(13) -0.011(12)
F32 0.055(12) 0.094(13) 0.097(13) 0.026(11) 0.016(10) 0.004(10)
F33 0.032(12) 0.089(12) 0.101(13) 0.041(11) 0.028(10) 0.017(10)
F34 0.082(13) 0.110(14) 0.104(14) 0.024(12) 0.032(12) 0.005(12)
F35 0.119(15) 0.120(14) 0.121(14) -0.023(13) 0.014(14) 0.005(14)
F36 0.053(13) 0.076(12) 0.089(13) 0.022(10) 0.011(11) 0.021(11)
P31 0.066(6) 0.067(6) 0.080(6) 0.009(5) 0.014(5) 0.012(5)
F131 0.078(14) 0.109(15) 0.106(14) -0.003(13) 0.006(13) 0.033(13)
F132 0.079(14) 0.099(14) 0.107(15) 0.013(13) 0.001(13) -0.008(13)
F133 0.080(18) 0.102(15) 0.112(16) 0.041(14) 0.010(15) -0.008(15)
F134 0.094(15) 0.077(13) 0.091(15) -0.001(13) -0.009(13) -0.008(13)
F135 0.072(14) 0.093(14) 0.092(13) -0.012(12) 0.023(12) 0.027(13)
F136 0.090(17) 0.099(15) 0.111(16) 0.029(14) 0.016(15) 0.007(15)
P131 0.067(7) 0.073(7) 0.083(7) 0.009(6) 0.012(6) 0.013(6)

loop_
_atom_type_symbol
_atom_type_description
_atom_type_scat_dispersion_real
_atom_type_scat_dispersion_imag
_atom_type_scat_source
C C 0.0033 0.0016 'International Tables Vol C Tables 4.2.6.8 and 6.1.1.4'
H H 0.0000 0.0000 'International Tables Vol C Tables 4.2.6.8 and 6.1.1.4'
N N 0.0061 0.0033 'International Tables Vol C Tables 4.2.6.8 and 6.1.1.4'
F F 0.0171 0.0103 'International Tables Vol C Tables 4.2.6.8 and 6.1.1.4'
P P 0.1023 0.0942 'International Tables Vol C Tables 4.2.6.8 and 6.1.1.4'
Ru Ru -1.2594 0.8363 'International Tables Vol C Tables 4.2.6.8 and 6.1.1.4'

loop_
_geom_angle_atom_site_label_1
_geom_angle_atom_site_label_2
_geom_angle_atom_site_label_3
_geom_angle
_geom_angle_site_symmetry_1
_geom_angle_site_symmetry_3
_geom_angle_publ_flag
Ru1 N41 H41A 109.5 . . ?
Ru1 N41 H41B 109.5 . . ?
H41A N41 H41B 109.5 . . ?
Ru1 N41 H41C 109.5 . . ?
H41A N41 H41C 109.5 . . ?
H41B N41 H41C 109.5 . . ?
Ru1 N42 H42A 109.5 . . ?
Ru1 N42 H42B 109.5 . . ?
H42A N42 H42B 109.5 . . ?
Ru1 N42 H42C 109.5 . . ?
H42A N42 H42C 109.5 . . ?
H42B N42 H42C 109.5 . . ?
Ru1 N43 H43A 109.5 . . ?
Ru1 N43 H43B 109.5 . . ?
H43A N43 H43B 109.5 . . ?
Ru1 N43 H43C 109.5 . . ?
H43A N43 H43C 109.5 . . ?
H43B N43 H43C 109.5 . . ?
Ru1 N44 H44A 109.5 . . ?
Ru1 N44 H44B 109.5 . . ?
H44A N44 H44B 109.5 . . ?
Ru1 N44 H44C 109.5 . . ?
H44A N44 H44C 109.5 . . ?
H44B N44 H44C 109.5 . . ?
N1 Ru1 N21 89.3(6) . . ?
N1 Ru1 N44 90.7(7) . . ?
N21 Ru1 N44 92.0(7) . . ?
N1 Ru1 N41 179.1(6) . . ?
N21 Ru1 N41 90.2(6) . . ?
N44 Ru1 N41 90.1(7) . . ?
N1 Ru1 N42 90.9(6) . . ?
N21 Ru1 N42 179.8(7) . . ?
N44 Ru1 N42 87.9(7) . . ?
N41 Ru1 N42 89.6(6) . . ?
N1 Ru1 N43 91.4(7) . . ?
N21 Ru1 N43 89.9(7) . . ?
N44 Ru1 N43 177.2(6) . . ?
N41 Ru1 N43 87.9(7) . . ?
N42 Ru1 N43 90.1(7) . . ?
C2 C1 N1 121.5(17) . . ?
C2 C1 H1 119.2 . . ?
N1 C1 H1 119.2 . . ?
C1 C2 C3 122.3(18) . . ?
C1 C2 H2 118.8 . . ?
C3 C2 H2 118.8 . . ?
C4 C3 C2 114.7(19) . . ?
C4 C3 C6 122.1(16) . . ?
C2 C3 C6 123.2(17) . . ?
C5 C4 C3 121.2(17) . . ?
C5 C4 H4 119.4 . . ?
C3 C4 H4 119.4 . . ?
N1 C5 C4 122.7(17) . . ?
N1 C5 H5 118.7 . . ?
C4 C5 H5 118.7 . . ?
C7 C6 C9 115.9(19) . . ?
C7 C6 C3 120.7(17) . . ?
C9 C6 C3 123.4(17) . . ?
C8 C7 C6 119.7(19) . . ?
C8 C7 H7 120.1 . . ?
C6 C7 H7 120.1 . . ?
C7 C8 N2 123.0(19) . . ?
C7 C8 H8 118.5 . . ?
N2 C8 H8 118.5 . . ?
C10 C9 C6 122.4(19) . . ?
C10 C9 H9 118.8 . . ?
C6 C9 H9 118.8 . . ?
C9 C10 N2 120.6(18) . . ?
C9 C10 H10 119.7 . . ?
N2 C10 H10 119.7 . . ?
C12 C11 C16 124(2) . . ?
C12 C11 N2 115(2) . . ?
C16 C11 N2 120(2) . . ?
C11 C12 C13 115(3) . . ?
C11 C12 H12 122.7 . . ?
C13 C12 H12 122.7 . . ?
C12 C13 C14 123(3) . . ?
C12 C13 H13 118.6 . . ?
C14 C13 H13 118.6 . . ?
C15 C14 C13 121(3) . . ?
C15 C14 H14 119.7 . . ?
C13 C14 H14 119.7 . . ?
C14 C15 C16 119(3) . . ?
C14 C15 H15 120.5 . . ?
C16 C15 H15 120.5 . . ?
C15 C16 C11 119(2) . . ?
C15 C16 H16 120.5 . . ?
C11 C16 H16 120.5 . . ?
C5 N1 C1 117.5(15) . . ?
C5 N1 Ru1 119.8(12) . . ?
C1 N1 Ru1 122.7(12) . . ?
C8 N2 C10 118.4(18) . . ?
C8 N2 C11 121.8(17) . . ?
C10 N2 C11 119.7(17) . . ?
N21 C21 C22 124.2(17) . . ?
N21 C21 H21 117.9 . . ?
C22 C21 H21 117.9 . . ?
C21 C22 C23 118.3(19) . . ?
C21 C22 H22 120.9 . . ?
C23 C22 H22 120.9 . . ?
C22 C23 C24 117.6(17) . . ?
C22 C23 C26 119.3(18) . . ?
C24 C23 C26 123.0(17) . . ?
C25 C24 C23 119.7(18) . . ?
C25 C24 H24 120.2 . . ?
C23 C24 H24 120.2 . . ?
N21 C25 C24 122.4(18) . . ?
N21 C25 H25 118.8 . . ?
C24 C25 H25 118.8 . . ?
C29 C26 C27 118.6(17) . . ?
C29 C26 C23 117.7(18) . . ?
C27 C26 C23 123.6(17) . . ?
C28 C27 C26 119.9(18) . . ?
C28 C27 H27 120.1 . . ?
C26 C27 H27 120.1 . . ?
N22 C28 C27 120.8(18) . . ?
N22 C28 H28 119.6 . . ?
C27 C28 H28 119.6 . . ?
C30 C29 C26 119.2(18) . . ?
C30 C29 H29 120.4 . . ?
C26 C29 H29 120.4 . . ?
N22 C30 C29 121.3(17) . . ?
N22 C30 H30 119.4 . . ?
C29 C30 H30 119.4 . . ?
C36 C31 C32 123.1(18) . . ?
C36 C31 N22 118.0(17) . . ?
C32 C31 N22 118.9(16) . . ?
C31 C32 C33 119(2) . . ?
C31 C32 H32 120.3 . . ?
C33 C32 H32 120.3 . . ?
C34 C33 C32 118(2) . . ?
C34 C33 H33 121.2 . . ?
C32 C33 H33 121.2 . . ?
C33 C34 C35 121(2) . . ?
C33 C34 H34 119.3 . . ?
C35 C34 H34 119.3 . . ?
C36 C35 C34 120.8(19) . . ?
C36 C35 H35 119.6 . . ?
C34 C35 H35 119.6 . . ?
C31 C36 C35 118(2) . . ?
C31 C36 H36 121.2 . . ?
C35 C36 H36 121.2 . . ?
C25 N21 C21 117.8(16) . . ?
C25 N21 Ru1 120.7(13) . . ?
C21 N21 Ru1 121.4(12) . . ?
C28 N22 C30 120.1(16) . . ?
C28 N22 C31 120.2(16) . . ?
C30 N22 C31 119.6(16) . . ?
F5 P1 F3 179.6(7) . . ?
F5 P1 F1 91.3(6) . . ?
F3 P1 F1 88.9(6) . . ?
F5 P1 F6 89.2(6) . . ?
F3 P1 F6 90.6(6) . . ?
F1 P1 F6 179.4(7) . . ?
F5 P1 F2 89.4(6) . . ?
F3 P1 F2 90.9(6) . . ?
F1 P1 F2 90.1(5) . . ?
F6 P1 F2 90.2(5) . . ?
F5 P1 F4 90.4(6) . . ?
F3 P1 F4 89.3(6) . . ?
F1 P1 F4 90.6(6) . . ?
F6 P1 F4 89.1(5) . . ?
F2 P1 F4 179.3(6) . . ?
F13 P11 F11 85.4(11) . . ?
F13 P11 F15 177.7(12) . . ?
F11 P11 F15 94.3(12) . . ?
F13 P11 F12 92.3(11) . . ?
F11 P11 F12 89.6(12) . . ?
F15 P11 F12 90.0(11) . . ?
F13 P11 F14 87.0(11) . . ?
F11 P11 F14 92.6(12) . . ?
F15 P11 F14 90.8(11) . . ?
F12 P11 F14 177.6(13) . . ?
F13 P11 F16 93.8(11) . . ?
F11 P11 F16 178.8(13) . . ?
F15 P11 F16 86.5(10) . . ?
F12 P11 F16 89.4(11) . . ?
F14 P11 F16 88.3(10) . . ?
F113 P111 F111 79(2) . . ?
F113 P111 F115 178(3) . . ?
F111 P111 F115 99(2) . . ?
F113 P111 F116 102(2) . . ?
F111 P111 F116 178(3) . . ?
F115 P111 F116 80(2) . . ?
F113 P111 F112 92(2) . . ?
F111 P111 F112 90(2) . . ?
F115 P111 F112 87(2) . . ?
F116 P111 F112 91(2) . . ?
F113 P111 F114 91(2) . . ?
F111 P111 F114 88(2) . . ?
F115 P111 F114 90(2) . . ?
F116 P111 F114 90(2) . . ?
F112 P111 F114 176(3) . . ?
F21 P21 F23 84.1(16) . . ?
F21 P21 F22 89.6(15) . . ?
F23 P21 F22 94.2(16) . . ?
F21 P21 F25 95.5(16) . . ?
F23 P21 F25 176.9(19) . . ?
F22 P21 F25 88.9(16) . . ?
F21 P21 F26 178.6(18) . . ?
F23 P21 F26 97.0(16) . . ?
F22 P21 F26 91.1(15) . . ?
F25 P21 F26 83.3(16) . . ?
F21 P21 F24 91.1(15) . . ?
F23 P21 F24 85.9(16) . . ?
F22 P21 F24 179.3(19) . . ?
F25 P21 F24 91.1(16) . . ?
F26 P21 F24 88.2(15) . . ?
F121 P121 F123 83.9(16) . . ?
F121 P121 F125 96.2(18) . . ?
F123 P121 F125 180(2) . . ?
F121 P121 F122 92.1(18) . . ?
F123 P121 F122 87.1(17) . . ?
F125 P121 F122 92.5(17) . . ?
F121 P121 F126 180(2) . . ?
F123 P121 F126 95.7(18) . . ?
F125 P121 F126 84.2(17) . . ?
F122 P121 F126 87.8(16) . . ?
F121 P121 F124 89.4(17) . . ?
F123 P121 F124 92.8(17) . . ?
F125 P121 F124 87.6(17) . . ?
F122 P121 F124 178(2) . . ?
F126 P121 F124 90.7(17) . . ?
F35 P31 F33 102.8(17) . . ?
F35 P31 F31 173.2(18) . . ?
F33 P31 F31 83.7(15) . . ?
F35 P31 F32 90.3(16) . . ?
F33 P31 F32 92.4(14) . . ?
F31 P31 F32 91.3(16) . . ?
F35 P31 F36 76.6(14) . . ?
F33 P31 F36 178.1(16) . . ?
F31 P31 F36 96.8(15) . . ?
F32 P31 F36 89.4(14) . . ?
F35 P31 F34 93.2(17) . . ?
F33 P31 F34 88.0(14) . . ?
F31 P31 F34 85.1(16) . . ?
F32 P31 F34 176.3(19) . . ?
F36 P31 F34 90.2(14) . . ?
F131 P131 F133 78.3(17) . . ?
F131 P131 F135 176(2) . . ?
F133 P131 F135 105(2) . . ?
F131 P131 F132 91.2(19) . . ?
F133 P131 F132 91.8(18) . . ?
F135 P131 F132 91.0(18) . . ?
F131 P131 F136 102.8(19) . . ?
F133 P131 F136 177(2) . . ?
F135 P131 F136 73.7(16) . . ?
F132 P131 F136 91.4(18) . . ?
F131 P131 F134 89.0(19) . . ?
F133 P131 F134 89.4(18) . . ?
F135 P131 F134 88.7(18) . . ?
F132 P131 F134 179(2) . . ?
F136 P131 F134 87.4(17) . . ?

loop_
_geom_bond_atom_site_label_1
_geom_bond_atom_site_label_2
_geom_bond_distance
_geom_bond_site_symmetry_2
_geom_bond_publ_flag
N41 Ru1 2.163(18) . ?
N41 H41A 0.9100 . ?
N41 H41B 0.9100 . ?
N41 H41C 0.9100 . ?
N42 Ru1 2.167(16) . ?
N42 H42A 0.9100 . ?
N42 H42B 0.9100 . ?
N42 H42C 0.9100 . ?
N43 Ru1 2.184(17) . ?
N43 H43A 0.9100 . ?
N43 H43B 0.9100 . ?
N43 H43C 0.9100 . ?
N44 Ru1 2.140(15) . ?
N44 H44A 0.9100 . ?
N44 H44B 0.9100 . ?
N44 H44C 0.9100 . ?
Ru1 N1 2.034(16) . ?
Ru1 N21 2.056(16) . ?
C1 C2 1.34(3) . ?
C1 N1 1.36(2) . ?
C1 H1 0.9500 . ?
C2 C3 1.41(3) . ?
C2 H2 0.9500 . ?
C3 C4 1.39(2) . ?
C3 C6 1.44(3) . ?
C4 C5 1.35(3) . ?
C4 H4 0.9500 . ?
C5 N1 1.35(2) . ?
C5 H5 0.9500 . ?
C6 C7 1.41(3) . ?
C6 C9 1.41(3) . ?
C7 C8 1.34(3) . ?
C7 H7 0.9500 . ?
C8 N2 1.36(2) . ?
C8 H8 0.9500 . ?
C9 C10 1.33(3) . ?
C9 H9 0.9500 . ?
C10 N2 1.37(2) . ?
C10 H10 0.9500 . ?
C11 C12 1.38(3) . ?
C11 C16 1.40(3) . ?
C11 N2 1.45(3) . ?
C12 C13 1.38(4) . ?
C12 H12 0.9500 . ?
C13 C14 1.41(4) . ?
C13 H13 0.9500 . ?
C14 C15 1.35(4) . ?
C14 H14 0.9500 . ?
C15 C16 1.39(3) . ?
C15 H15 0.9500 . ?
C16 H16 0.9500 . ?
C21 N21 1.38(2) . ?
C21 C22 1.38(3) . ?
C21 H21 0.9500 . ?
C22 C23 1.40(3) . ?
C22 H22 0.9500 . ?
C23 C24 1.44(3) . ?
C23 C26 1.50(3) . ?
C24 C25 1.39(3) . ?
C24 H24 0.9500 . ?
C25 N21 1.34(2) . ?
C25 H25 0.9500 . ?
C26 C29 1.37(3) . ?
C26 C27 1.40(3) . ?
C27 C28 1.36(3) . ?
C27 H27 0.9500 . ?
C28 N22 1.33(2) . ?
C28 H28 0.9500 . ?
C29 C30 1.37(3) . ?
C29 H29 0.9500 . ?
C30 N22 1.35(2) . ?
C30 H30 0.9500 . ?
C31 C36 1.37(3) . ?
C31 C32 1.38(3) . ?
C31 N22 1.46(2) . ?
C32 C33 1.43(3) . ?
C32 H32 0.9500 . ?
C33 C34 1.38(3) . ?
C33 H33 0.9500 . ?
C34 C35 1.41(3) . ?
C34 H34 0.9500 . ?
C35 C36 1.39(3) . ?
C35 H35 0.9500 . ?
C36 H36 0.9500 . ?
F1 P1 1.586(9) . ?
F2 P1 1.597(10) . ?
F3 P1 1.586(9) . ?
F4 P1 1.603(10) . ?
F5 P1 1.584(9) . ?
F6 P1 1.594(9) . ?
F11 P11 1.571(17) . ?
F12 P11 1.578(16) . ?
F13 P11 1.569(15) . ?
F14 P11 1.592(16) . ?
F15 P11 1.578(16) . ?
F16 P11 1.618(15) . ?
F111 P111 1.57(2) . ?
F112 P111 1.59(2) . ?
F113 P111 1.56(2) . ?
F114 P111 1.60(2) . ?
F115 P111 1.58(2) . ?
F116 P111 1.59(2) . ?
F21 P21 1.562(19) . ?
F22 P21 1.574(18) . ?
F23 P21 1.569(17) . ?
F24 P21 1.599(18) . ?
F25 P21 1.574(18) . ?
F26 P21 1.595(19) . ?
F121 P121 1.56(2) . ?
F122 P121 1.59(2) . ?
F123 P121 1.572(19) . ?
F124 P121 1.59(2) . ?
F125 P121 1.580(19) . ?
F126 P121 1.59(2) . ?
F31 P31 1.562(19) . ?
F32 P31 1.579(19) . ?
F33 P31 1.557(18) . ?
F34 P31 1.61(2) . ?
F35 P31 1.548(19) . ?
F36 P31 1.606(18) . ?
F131 P131 1.55(2) . ?
F132 P131 1.58(2) . ?
F133 P131 1.55(2) . ?
F134 P131 1.61(2) . ?
F135 P131 1.57(2) . ?
F136 P131 1.59(2) . ?
